data_7239604
loop_
_publ_author_name
'Li, Bin'
'Yan, Qing-Qing'
'Xu, Zhi-Qiang'
'Xu, Ying-Bo'
'Yong, Guo-Ping'

_publ_section_title
;
 Tuning the interpenetration of metal--organic frameworks through changing
 ligand functionality: effect on gas adsorption properties
;
_journal_issue 3
_journal_name_full CrystEngComm
_journal_page_first 506
_journal_page_last 514
_journal_paper_doi 10.1039/C9CE01309A
_journal_volume 22
_journal_year 2020
_chemical_formula_sum 'C48 H30 Co2 N4 O9'
_chemical_formula_weight 924.62
_space_group_crystal_system monoclinic
_space_group_IT_number 14
_space_group_name_Hall '-P 2ybc'
_space_group_name_H-M_alt 'P 1 21/c 1'
_atom_sites_solution_hydrogens mixed
_audit_creation_method SHELXL-2013
_audit_update_record
;
2019-04-29 deposited with the CCDC.	2019-11-28 downloaded from the CCDC.
;
_cell_angle_alpha 90
_cell_angle_beta 91.232(3)
_cell_angle_gamma 90
_cell_formula_units_Z 4
_cell_length_a 7.8353(2)
_cell_length_b 29.6326(9)
_cell_length_c 24.7561(9)
_cell_measurement_reflns_used 5113
_cell_measurement_temperature 291(2)
_cell_measurement_theta_max 71.0490
_cell_measurement_theta_min 3.8470
_cell_volume 5746.6(3)
_computing_cell_refinement 'CrysAlisPro (Rigaku OD, 2015)'
_computing_data_collection 'CrysAlisPro (Rigaku OD, 2015)'
_computing_data_reduction 'CrysAlisPro (Rigaku OD, 2015)'
_computing_molecular_graphics 'Ortep-3 (L. J. Farrugia, 2001)'
_computing_publication_material SHELXL-2013
_computing_structure_refinement 'SHELXL-2013 (Sheldrick, 2013)'
_computing_structure_solution 'SHELXS-97 (Sheldrick, 1997)'
_diffrn_ambient_temperature 291(2)
_diffrn_detector_area_resol_mean 5.2169
_diffrn_measured_fraction_theta_full 0.997
_diffrn_measured_fraction_theta_max 0.973
_diffrn_measurement_device_type 'SuperNova, Dual, Cu at zero, AtlasS2'
_diffrn_measurement_method '\w scans'
_diffrn_radiation_type CuK\a
_diffrn_radiation_wavelength 1.54184
_diffrn_reflns_av_R_equivalents 0.0650
_diffrn_reflns_av_unetI/netI 0.0788
_diffrn_reflns_Laue_measured_fraction_full 0.997
_diffrn_reflns_Laue_measured_fraction_max 0.973
_diffrn_reflns_limit_h_max 9
_diffrn_reflns_limit_h_min -6
_diffrn_reflns_limit_k_max 35
_diffrn_reflns_limit_k_min -36
_diffrn_reflns_limit_l_max 30
_diffrn_reflns_limit_l_min -30
_diffrn_reflns_number 23829
_diffrn_reflns_point_group_measured_fraction_full 0.997
_diffrn_reflns_point_group_measured_fraction_max 0.973
_diffrn_reflns_theta_full 67.684
_diffrn_reflns_theta_max 71.405
_diffrn_reflns_theta_min 3.477
_diffrn_source 'micro-focus sealed X-ray tube'
_exptl_absorpt_coefficient_mu 4.912
_exptl_absorpt_correction_T_max 1.00000
_exptl_absorpt_correction_T_min 0.94892
_exptl_absorpt_correction_type multi-scan
_exptl_absorpt_process_details
;
CrysAlisPro 1.171.38.46 (Rigaku Oxford Diffraction, 2015)
Empirical absorption correction using spherical harmonics,
 implemented in SCALE3 ABSPACK scaling algorithm.
;
_exptl_crystal_colour purple
_exptl_crystal_density_diffrn 1.069
_exptl_crystal_description block
_exptl_crystal_F_000 1888
_exptl_crystal_size_max 0.210
_exptl_crystal_size_mid 0.170
_exptl_crystal_size_min 0.140
_platon_squeeze_details
;
;
_refine_diff_density_max 0.338
_refine_diff_density_min -0.457
_refine_diff_density_rms 0.087
_refine_ls_extinction_method none
_refine_ls_goodness_of_fit_ref 0.940
_refine_ls_hydrogen_treatment constr
_refine_ls_matrix_type full
_refine_ls_number_parameters 569
_refine_ls_number_reflns 10897
_refine_ls_number_restraints 0
_refine_ls_restrained_S_all 0.940
_refine_ls_R_factor_all 0.0780
_refine_ls_R_factor_gt 0.0573
_refine_ls_shift/su_max 0.001
_refine_ls_shift/su_mean 0.000
_refine_ls_structure_factor_coef Fsqd
_refine_ls_weighting_details 'w=1/[\s^2^(Fo^2^)+(0.0847P)^2^] where P=(Fo^2^+2Fc^2^)/3'
_refine_ls_weighting_scheme calc
_refine_ls_wR_factor_gt 0.1517
_refine_ls_wR_factor_ref 0.1688
_reflns_Friedel_coverage 0.000
_reflns_number_gt 7444
_reflns_number_total 10897
_reflns_threshold_expression 'I > 2\s(I)'
_cod_data_source_file c9ce01309a2.cif
_cod_data_source_block 3
_cod_depositor_comments
;Adding full bibliography for 7239602--7239604.cif.

 Adding full bibliography for 7239602--7239604.cif.
;
_cod_original_sg_symbol_H-M 'P 21/c'
_cod_database_code 7239604
_shelx_space_group_comment
;
The symmetry employed for this shelxl refinement is uniquely defined
by the following loop, which should always be used as a source of
symmetry information in preference to the above space-group names.
They are only intended as comments.
;
_shelx_estimated_absorpt_t_min 0.425
_shelx_estimated_absorpt_t_max 0.546
_shelxl_version_number 2013-4

loop_
_space_group_symop_operation_xyz
'x, y, z'
'-x, y+1/2, -z+1/2'
'-x, -y, -z'
'x, -y-1/2, z-1/2'

loop_
_atom_site_label
_atom_site_type_symbol
_atom_site_fract_x
_atom_site_fract_y
_atom_site_fract_z
_atom_site_U_iso_or_equiv
_atom_site_adp_type
_atom_site_occupancy
_atom_site_site_symmetry_order
_atom_site_calc_flag
_atom_site_refinement_flags_posn
_atom_site_refinement_flags_adp
Co1 Co 0.85392(6) 0.85567(2) 0.81920(2) 0.03945(15) Uani 1 1 d . .
Co2 Co 1.20263(6) 0.92027(2) 0.81849(2) 0.04138(16) Uani 1 1 d . .
O8 O 0.0228(3) 0.41525(8) 0.63100(11) 0.0454(6) Uani 1 1 d . .
O1 O 1.0703(3) 0.86907(8) 0.77809(11) 0.0464(6) Uani 1 1 d . .
O7 O 0.2796(3) 0.41365(9) 0.66578(11) 0.0499(6) Uani 1 1 d . .
O4 O 0.3410(3) 0.55189(9) 0.38697(11) 0.0502(6) Uani 1 1 d . .
O3 O 0.3280(3) 0.62424(9) 0.37182(12) 0.0524(6) Uani 1 1 d . .
O5 O 0.6912(3) 0.81435(9) 0.78254(11) 0.0550(7) Uani 1 1 d . .
O9 O 1.4199(3) 0.92760(10) 0.77216(13) 0.0636(8) Uani 1 1 d . .
H9A H 1.4175 0.9090 0.7449 0.095 Uiso 1 1 d R U
H9B H 1.5103 0.9191 0.7906 0.095 Uiso 1 1 d R U
N3 N 0.2283(4) 0.71204(10) 0.55087(12) 0.0446(7) Uani 1 1 d . .
N1 N 0.7997(4) 0.59190(10) 0.62978(12) 0.0449(7) Uani 1 1 d . .
C34 C 0.1440(4) 0.63607(10) 0.52918(13) 0.0345(7) Uani 1 1 d . .
H34 H 0.0873 0.6164 0.5057 0.041 Uiso 1 1 calc R U
O6 O 0.6947(4) 0.86502(10) 0.71782(13) 0.0650(8) Uani 1 1 d . .
N4 N -0.0879(4) 0.68577(10) 0.38508(12) 0.0489(7) Uani 1 1 d . .
N2 N 0.9025(3) 0.47756(10) 0.71768(13) 0.0440(7) Uani 1 1 d . .
O2 O 1.1903(5) 0.88103(11) 0.69959(15) 0.0890(11) Uani 1 1 d . .
C33 C 0.2281(4) 0.61984(11) 0.57448(13) 0.0365(7) Uani 1 1 d . .
C35 C 0.1444(4) 0.68161(11) 0.51884(13) 0.0381(7) Uani 1 1 d . .
C10 C 0.7645(4) 0.62778(11) 0.59730(14) 0.0384(7) Uani 1 1 d . .
C13 C 0.6740(4) 0.61843(11) 0.54489(15) 0.0399(7) Uani 1 1 d . .
C9 C 0.8121(4) 0.67088(11) 0.61370(15) 0.0436(8) Uani 1 1 d . .
H9 H 0.7835 0.6955 0.5920 0.052 Uiso 1 1 calc R U
C16 C 0.4896(4) 0.60053(12) 0.44938(15) 0.0424(8) Uani 1 1 d . .
C31 C 0.3099(4) 0.69668(11) 0.59626(14) 0.0390(7) Uani 1 1 d . .
C8 C 0.9012(4) 0.67774(11) 0.66164(14) 0.0406(7) Uani 1 1 d . .
C11 C 0.9398(4) 0.64101(11) 0.69309(14) 0.0415(7) Uani 1 1 d . .
H11 H 1.0004 0.6445 0.7255 0.050 Uiso 1 1 calc R U
C36 C 0.2219(4) 0.57170(11) 0.58771(14) 0.0373(7) Uani 1 1 d . .
C42 C 0.1651(4) 0.43447(12) 0.63946(14) 0.0396(7) Uani 1 1 d . .
C23 C 0.8661(4) 0.51648(11) 0.69334(14) 0.0408(7) Uani 1 1 d . .
H23 H 0.7905 0.5157 0.6639 0.049 Uiso 1 1 calc R U
C41 C 0.0961(4) 0.54327(12) 0.56461(15) 0.0435(8) Uani 1 1 d . .
H41 H 0.0226 0.5545 0.5378 0.052 Uiso 1 1 calc R U
C39 C 0.1919(4) 0.48065(11) 0.61909(14) 0.0378(7) Uani 1 1 d . .
C28 C 0.3983(4) 0.72997(11) 0.63206(14) 0.0387(7) Uani 1 1 d . .
C5 C 0.9562(4) 0.72375(12) 0.67958(15) 0.0421(8) Uani 1 1 d . .
C12 C 0.8882(4) 0.59878(11) 0.67629(14) 0.0396(7) Uani 1 1 d . .
C32 C 0.3102(4) 0.65096(12) 0.60875(14) 0.0396(7) Uani 1 1 d . .
H32 H 0.3653 0.6410 0.6402 0.048 Uiso 1 1 calc R U
C24 C 0.3821(4) 0.59128(13) 0.40044(16) 0.0446(8) Uani 1 1 d . .
C25 C 0.5621(4) 0.79379(12) 0.69943(15) 0.0444(8) Uani 1 1 d . .
C40 C 0.0806(4) 0.49922(12) 0.58116(14) 0.0428(8) Uani 1 1 d . .
H40 H -0.0068 0.4815 0.5665 0.051 Uiso 1 1 calc R U
C18 C 0.6365(4) 0.57456(12) 0.52958(16) 0.0462(8) Uani 1 1 d . .
H18 H 0.6730 0.5506 0.5512 0.055 Uiso 1 1 calc R U
C17 C 0.5442(4) 0.56606(12) 0.48196(16) 0.0483(9) Uani 1 1 d . .
H17 H 0.5195 0.5364 0.4722 0.058 Uiso 1 1 calc R U
C47 C 0.0031(4) 0.67211(11) 0.42776(13) 0.0404(7) Uani 1 1 d . .
H47 H 0.0401 0.6423 0.4285 0.049 Uiso 1 1 calc R U
C37 C 0.3361(4) 0.55188(12) 0.62485(15) 0.0446(8) Uani 1 1 d . .
H37 H 0.4238 0.5694 0.6398 0.054 Uiso 1 1 calc R U
C43 C 0.0468(5) 0.69940(12) 0.47135(14) 0.0451(8) Uani 1 1 d . .
C19 C 0.9314(4) 0.55800(12) 0.70832(15) 0.0453(8) Uani 1 1 d . .
C14 C 0.6217(5) 0.65332(12) 0.50993(16) 0.0479(8) Uani 1 1 d . .
H14 H 0.6492 0.6830 0.5188 0.057 Uiso 1 1 calc R U
C4 C 0.9622(5) 0.75928(12) 0.64345(16) 0.0508(9) Uani 1 1 d . .
H4 H 0.9292 0.7545 0.6076 0.061 Uiso 1 1 calc R U
C38 C 0.3232(4) 0.50749(12) 0.64003(15) 0.0441(8) Uani 1 1 d . .
H38 H 0.4024 0.4953 0.6644 0.053 Uiso 1 1 calc R U
C29 C 0.4437(6) 0.72024(13) 0.68491(16) 0.0569(10) Uani 1 1 d . .
H29 H 0.4193 0.6918 0.6987 0.068 Uiso 1 1 calc R U
C15 C 0.5316(4) 0.64476(12) 0.46336(16) 0.0473(8) Uani 1 1 d . .
H15 H 0.4981 0.6685 0.4409 0.057 Uiso 1 1 calc R U
C48 C 0.6551(4) 0.82706(13) 0.73458(16) 0.0480(9) Uani 1 1 d . .
C2 C 1.0589(4) 0.80984(12) 0.71252(15) 0.0450(8) Uani 1 1 d . .
C30 C 0.5242(5) 0.75153(13) 0.71778(16) 0.0558(10) Uani 1 1 d . .
H30 H 0.5533 0.7437 0.7532 0.067 Uiso 1 1 calc R U
C1 C 1.1099(5) 0.85616(13) 0.72953(17) 0.0520(9) Uani 1 1 d . .
C6 C 1.0054(5) 0.73223(13) 0.73260(17) 0.0541(9) Uani 1 1 d . .
H6 H 1.0058 0.7088 0.7577 0.065 Uiso 1 1 calc R U
C7 C 1.0543(5) 0.77525(13) 0.74885(17) 0.0562(10) Uani 1 1 d . .
H7 H 1.0842 0.7806 0.7848 0.067 Uiso 1 1 calc R U
C3 C 1.0156(5) 0.80121(13) 0.65939(16) 0.0534(9) Uani 1 1 d . .
H0AA H 1.0227 0.8242 0.6340 0.064 Uiso 1 1 calc R U
C22 C 1.0112(6) 0.47799(15) 0.75949(19) 0.0693(13) Uani 1 1 d . .
H22 H 1.0411 0.4510 0.7764 0.083 Uiso 1 1 calc R U
C26 C 0.5186(7) 0.80398(14) 0.64690(19) 0.0731(13) Uani 1 1 d . .
H26 H 0.5440 0.8324 0.6332 0.088 Uiso 1 1 calc R U
C27 C 0.4370(7) 0.77235(15) 0.61390(18) 0.0758(14) Uani 1 1 d . .
H27 H 0.4079 0.7802 0.5785 0.091 Uiso 1 1 calc R U
C46 C -0.1421(7) 0.72829(15) 0.3840(2) 0.0816(16) Uani 1 1 d . .
H46 H -0.2036 0.7384 0.3539 0.098 Uiso 1 1 calc R U
C20 C 1.0442(7) 0.55784(15) 0.7524(2) 0.0815(16) Uani 1 1 d . .
H20 H 1.0946 0.5846 0.7642 0.098 Uiso 1 1 calc R U
C44 C -0.0139(8) 0.74307(15) 0.4699(2) 0.0929(19) Uani 1 1 d . .
H44 H 0.0100 0.7626 0.4985 0.111 Uiso 1 1 calc R U
C21 C 1.0808(8) 0.51831(17) 0.7784(2) 0.100(2) Uani 1 1 d . .
H21 H 1.1525 0.5183 0.8088 0.120 Uiso 1 1 calc R U
C45 C -0.1105(10) 0.75790(17) 0.4259(2) 0.112(3) Uani 1 1 d . .
H45 H -0.1530 0.7872 0.4247 0.135 Uiso 1 1 calc R U

loop_
_atom_site_aniso_label
_atom_site_aniso_U_11
_atom_site_aniso_U_22
_atom_site_aniso_U_33
_atom_site_aniso_U_23
_atom_site_aniso_U_13
_atom_site_aniso_U_12
Co1 0.0465(3) 0.0298(3) 0.0414(3) -0.0028(2) -0.0118(2) -0.0039(2)
Co2 0.0407(3) 0.0257(3) 0.0573(4) -0.0021(2) -0.0093(2) 0.0004(2)
O8 0.0437(12) 0.0331(13) 0.0591(16) -0.0014(11) -0.0049(11) -0.0032(10)
O1 0.0538(13) 0.0314(12) 0.0537(15) -0.0137(11) -0.0039(11) -0.0035(10)
O7 0.0433(12) 0.0467(15) 0.0593(16) 0.0067(13) -0.0090(11) -0.0013(11)
O4 0.0500(13) 0.0377(14) 0.0625(16) -0.0063(12) -0.0090(11) -0.0027(11)
O3 0.0492(13) 0.0387(14) 0.0686(17) -0.0035(13) -0.0138(12) -0.0019(11)
O5 0.0600(14) 0.0475(16) 0.0570(16) -0.0094(13) -0.0151(12) -0.0087(12)
O9 0.0564(15) 0.063(2) 0.071(2) -0.0042(16) -0.0044(13) 0.0042(13)
N3 0.0573(16) 0.0347(15) 0.0414(16) -0.0067(13) -0.0052(13) -0.0025(13)
N1 0.0544(16) 0.0318(15) 0.0481(17) -0.0034(13) -0.0040(13) -0.0018(12)
C34 0.0444(16) 0.0264(15) 0.0325(16) -0.0037(13) -0.0041(13) -0.0039(12)
O6 0.0832(18) 0.0442(16) 0.0670(19) -0.0096(14) -0.0108(15) -0.0118(14)
N4 0.0667(18) 0.0338(16) 0.0456(17) -0.0002(13) -0.0133(14) 0.0095(14)
N2 0.0504(15) 0.0319(15) 0.0495(17) 0.0003(13) -0.0042(13) -0.0028(12)
O2 0.137(3) 0.056(2) 0.075(2) -0.0266(18) 0.034(2) -0.043(2)
C33 0.0389(15) 0.0318(17) 0.0386(17) -0.0018(14) -0.0014(13) -0.0031(13)
C35 0.0512(17) 0.0305(16) 0.0324(16) -0.0015(13) -0.0021(13) -0.0015(14)
C10 0.0407(16) 0.0264(15) 0.0480(19) -0.0065(14) 0.0018(14) 0.0001(13)
C13 0.0424(16) 0.0286(16) 0.0487(19) -0.0044(15) 0.0016(14) -0.0026(13)
C9 0.0533(18) 0.0263(16) 0.051(2) -0.0033(15) -0.0050(15) 0.0055(14)
C16 0.0376(15) 0.0379(19) 0.052(2) -0.0063(16) -0.0009(14) -0.0040(14)
C31 0.0484(17) 0.0301(16) 0.0387(17) -0.0060(14) 0.0018(14) 0.0018(14)
C8 0.0457(16) 0.0294(17) 0.0467(19) -0.0045(15) 0.0022(14) 0.0014(14)
C11 0.0554(18) 0.0292(17) 0.0394(18) -0.0076(14) -0.0057(14) -0.0032(14)
C36 0.0383(15) 0.0319(17) 0.0414(18) 0.0002(14) -0.0005(13) -0.0028(13)
C42 0.0355(15) 0.0352(17) 0.0481(19) -0.0010(15) -0.0018(14) -0.0016(13)
C23 0.0486(17) 0.0277(16) 0.0457(19) -0.0021(14) -0.0094(15) -0.0029(13)
C41 0.0467(17) 0.0374(18) 0.0459(19) -0.0026(15) -0.0110(15) 0.0000(15)
C39 0.0397(15) 0.0308(17) 0.0429(18) 0.0005(14) -0.0006(13) 0.0002(13)
C28 0.0446(16) 0.0301(16) 0.0412(18) -0.0059(14) -0.0044(14) 0.0002(13)
C5 0.0425(16) 0.0356(18) 0.0481(19) -0.0085(16) -0.0034(14) 0.0032(14)
C12 0.0482(17) 0.0268(16) 0.0436(18) -0.0039(14) -0.0038(14) -0.0018(13)
C32 0.0468(17) 0.0362(18) 0.0354(16) -0.0038(14) -0.0086(13) -0.0012(14)
C24 0.0384(16) 0.0415(19) 0.054(2) -0.0024(17) -0.0038(15) 0.0043(14)
C25 0.0479(18) 0.0345(18) 0.050(2) -0.0111(16) -0.0062(15) -0.0007(14)
C40 0.0448(17) 0.0346(18) 0.049(2) -0.0023(16) -0.0076(15) -0.0051(14)
C18 0.0535(19) 0.0293(17) 0.056(2) -0.0062(16) -0.0031(16) 0.0040(14)
C17 0.0509(18) 0.0305(18) 0.063(2) -0.0081(17) -0.0029(17) -0.0025(15)
C47 0.0542(18) 0.0301(17) 0.0365(17) 0.0010(14) -0.0106(14) 0.0035(14)
C37 0.0407(16) 0.0386(19) 0.054(2) 0.0013(16) -0.0103(15) -0.0046(14)
C43 0.065(2) 0.0287(17) 0.0409(19) -0.0009(15) -0.0092(16) 0.0026(15)
C19 0.060(2) 0.0297(17) 0.045(2) -0.0011(15) -0.0113(16) -0.0062(15)
C14 0.059(2) 0.0311(18) 0.053(2) -0.0059(16) -0.0052(17) -0.0069(15)
C4 0.075(2) 0.0323(18) 0.045(2) -0.0079(16) -0.0012(17) -0.0069(17)
C38 0.0394(16) 0.0392(19) 0.053(2) 0.0026(16) -0.0071(15) 0.0000(14)
C29 0.092(3) 0.0315(19) 0.047(2) -0.0019(17) -0.010(2) -0.0121(19)
C15 0.0555(19) 0.0360(19) 0.050(2) -0.0002(16) -0.0033(16) 0.0000(15)
C48 0.0455(17) 0.043(2) 0.056(2) -0.0144(18) -0.0060(16) 0.0041(15)
C2 0.0522(18) 0.0331(18) 0.050(2) -0.0136(16) 0.0027(15) -0.0036(15)
C30 0.084(3) 0.042(2) 0.041(2) -0.0026(17) -0.0172(18) -0.0121(19)
C1 0.063(2) 0.0343(19) 0.058(2) -0.0169(18) 0.0004(18) -0.0058(17)
C6 0.075(2) 0.0332(19) 0.054(2) -0.0020(17) -0.0140(19) 0.0008(17)
C7 0.076(2) 0.042(2) 0.049(2) -0.0131(18) -0.0167(19) -0.0012(19)
C3 0.077(2) 0.0327(19) 0.051(2) -0.0086(17) 0.0059(18) -0.0065(17)
C22 0.093(3) 0.045(2) 0.069(3) 0.015(2) -0.032(2) -0.008(2)
C26 0.124(4) 0.033(2) 0.061(3) 0.005(2) -0.029(3) -0.020(2)
C27 0.128(4) 0.047(2) 0.051(2) 0.005(2) -0.037(3) -0.019(3)
C46 0.131(4) 0.046(2) 0.066(3) -0.007(2) -0.043(3) 0.030(3)
C20 0.122(4) 0.042(2) 0.078(3) 0.004(2) -0.049(3) -0.025(3)
C44 0.174(5) 0.035(2) 0.067(3) -0.011(2) -0.045(3) 0.029(3)
C21 0.152(5) 0.059(3) 0.086(4) 0.013(3) -0.079(4) -0.012(3)
C45 0.203(7) 0.047(3) 0.084(4) -0.015(3) -0.063(4) 0.051(4)

loop_
_atom_type_symbol
_atom_type_description
_atom_type_scat_dispersion_real
_atom_type_scat_dispersion_imag
_atom_type_scat_source
C C 0.0181 0.0091 'International Tables Vol C Tables 4.2.6.8 and 6.1.1.4'
H H 0.0000 0.0000 'International Tables Vol C Tables 4.2.6.8 and 6.1.1.4'
N N 0.0311 0.0180 'International Tables Vol C Tables 4.2.6.8 and 6.1.1.4'
O O 0.0492 0.0322 'International Tables Vol C Tables 4.2.6.8 and 6.1.1.4'
Co Co -2.3653 3.6143 'International Tables Vol C Tables 4.2.6.8 and 6.1.1.4'

loop_
_geom_angle_atom_site_label_1
_geom_angle_atom_site_label_2
_geom_angle_atom_site_label_3
_geom_angle
_geom_angle_site_symmetry_1
_geom_angle_site_symmetry_3
O5 Co1 O1 115.33(11) . .
O5 Co1 O7 106.03(10) . 2_656
O1 Co1 O7 111.16(10) . 2_656
O5 Co1 N4 97.03(12) . 4_676
O1 Co1 N4 109.63(12) . 4_676
O7 Co1 N4 117.11(12) 2_656 4_676
O5 Co1 O8 164.03(10) . 2_656
O1 Co1 O8 77.18(9) . 2_656
O7 Co1 O8 58.71(8) 2_656 2_656
N4 Co1 O8 87.23(10) 4_676 2_656
N2 Co2 O1 101.49(11) 2_756 .
N2 Co2 O9 89.93(12) 2_756 .
O1 Co2 O9 102.47(11) . .
N2 Co2 O3 163.82(12) 2_756 4_676
O1 Co2 O3 93.77(10) . 4_676
O9 Co2 O3 92.00(11) . 4_676
N2 Co2 O4 102.36(11) 2_756 4_676
O1 Co2 O4 153.29(10) . 4_676
O9 Co2 O4 89.42(11) . 4_676
O3 Co2 O4 61.62(10) 4_676 4_676
N2 Co2 O8 89.10(10) 2_756 2_656
O1 Co2 O8 79.94(10) . 2_656
O9 Co2 O8 177.54(11) . 2_656
O3 Co2 O8 88.31(10) 4_676 2_656
O4 Co2 O8 88.58(10) 4_676 2_656
N2 Co2 C24 132.88(12) 2_756 4_676
O1 Co2 C24 124.28(11) . 4_676
O9 Co2 C24 90.52(12) . 4_676
O3 Co2 C24 31.08(11) 4_676 4_676
O4 Co2 C24 30.53(10) 4_676 4_676
O8 Co2 C24 88.49(10) 2_656 4_676
C42 O8 Co2 126.4(2) . 2_646
C42 O8 Co1 84.28(19) . 2_646
Co2 O8 Co1 94.53(10) 2_646 2_646
C1 O1 Co1 128.4(2) . .
C1 O1 Co2 122.0(2) . .
Co1 O1 Co2 108.29(11) . .
C42 O7 Co1 98.3(2) . 2_646
C24 O4 Co2 88.6(2) . 4_475
C24 O3 Co2 90.8(2) . 4_475
C48 O5 Co1 112.0(2) . .
Co2 O9 H9A 110.9 . .
Co2 O9 H9B 110.2 . .
H9A O9 H9B 103.2 . .
C31 N3 C35 118.2(3) . .
C12 N1 C10 118.8(3) . .
C35 C34 C33 119.5(3) . .
C35 C34 H34 120.2 . .
C33 C34 H34 120.2 . .
C47 N4 C46 118.1(3) . .
C47 N4 Co1 123.3(2) . 4_475
C46 N4 Co1 118.6(3) . 4_475
C22 N2 C23 118.3(3) . .
C22 N2 Co2 125.8(3) . 2_746
C23 N2 Co2 115.7(2) . 2_746
C34 C33 C32 118.0(3) . .
C34 C33 C36 120.4(3) . .
C32 C33 C36 121.5(3) . .
N3 C35 C34 123.1(3) . .
N3 C35 C43 117.4(3) . .
C34 C35 C43 119.5(3) . .
N1 C10 C9 119.8(3) . .
N1 C10 C13 117.2(3) . .
C9 C10 C13 123.0(3) . .
C18 C13 C14 117.7(3) . .
C18 C13 C10 120.5(3) . .
C14 C13 C10 121.8(3) . .
C8 C9 C10 121.0(3) . .
C8 C9 H9 119.5 . .
C10 C9 H9 119.5 . .
C17 C16 C15 119.2(3) . .
C17 C16 C24 120.6(3) . .
C15 C16 C24 120.2(3) . .
N3 C31 C32 120.6(3) . .
N3 C31 C28 118.4(3) . .
C32 C31 C28 121.1(3) . .
C11 C8 C9 118.3(3) . .
C11 C8 C5 119.8(3) . .
C9 C8 C5 121.9(3) . .
C8 C11 C12 119.4(3) . .
C8 C11 H11 120.3 . .
C12 C11 H11 120.3 . .
C37 C36 C41 116.6(3) . .
C37 C36 C33 122.2(3) . .
C41 C36 C33 121.2(3) . .
O7 C42 O8 118.7(3) . .
O7 C42 C39 121.8(3) . .
O8 C42 C39 119.5(3) . .
N2 C23 C19 125.2(3) . .
N2 C23 H23 117.4 . .
C19 C23 H23 117.4 . .
C40 C41 C36 120.8(3) . .
C40 C41 H41 119.6 . .
C36 C41 H41 119.6 . .
C40 C39 C38 118.4(3) . .
C40 C39 C42 120.6(3) . .
C38 C39 C42 120.8(3) . .
C27 C28 C29 116.6(3) . .
C27 C28 C31 121.1(3) . .
C29 C28 C31 122.3(3) . .
C6 C5 C4 117.6(3) . .
C6 C5 C8 121.4(3) . .
C4 C5 C8 121.0(3) . .
N1 C12 C11 122.6(3) . .
N1 C12 C19 116.2(3) . .
C11 C12 C19 121.2(3) . .
C31 C32 C33 120.6(3) . .
C31 C32 H32 119.7 . .
C33 C32 H32 119.7 . .
O4 C24 O3 119.0(3) . .
O4 C24 C16 121.7(3) . .
O3 C24 C16 119.2(3) . .
O4 C24 Co2 60.91(19) . 4_475
O3 C24 Co2 58.14(18) . 4_475
C16 C24 Co2 177.3(3) . 4_475
C30 C25 C26 117.8(3) . .
C30 C25 C48 121.2(3) . .
C26 C25 C48 121.0(4) . .
C41 C40 C39 121.5(3) . .
C41 C40 H40 119.3 . .
C39 C40 H40 119.3 . .
C13 C18 C17 120.3(3) . .
C13 C18 H18 119.8 . .
C17 C18 H18 119.8 . .
C16 C17 C18 121.0(3) . .
C16 C17 H17 119.5 . .
C18 C17 H17 119.5 . .
N4 C47 C43 124.2(3) . .
N4 C47 H47 117.9 . .
C43 C47 H47 117.9 . .
C38 C37 C36 122.2(3) . .
C38 C37 H37 118.9 . .
C36 C37 H37 118.9 . .
C44 C43 C47 116.6(3) . .
C44 C43 C35 121.7(3) . .
C47 C43 C35 121.6(3) . .
C23 C19 C20 115.7(3) . .
C23 C19 C12 120.3(3) . .
C20 C19 C12 123.9(3) . .
C15 C14 C13 121.6(3) . .
C15 C14 H14 119.2 . .
C13 C14 H14 119.2 . .
C3 C4 C5 121.3(4) . .
C3 C4 H4 119.3 . .
C5 C4 H4 119.3 . .
C37 C38 C39 120.3(3) . .
C37 C38 H38 119.9 . .
C39 C38 H38 119.9 . .
C30 C29 C28 121.7(4) . .
C30 C29 H29 119.2 . .
C28 C29 H29 119.2 . .
C14 C15 C16 120.1(3) . .
C14 C15 H15 120.0 . .
C16 C15 H15 120.0 . .
O6 C48 O5 121.9(3) . .
O6 C48 C25 121.7(4) . .
O5 C48 C25 116.4(3) . .
C7 C2 C3 118.8(3) . .
C7 C2 C1 121.1(3) . .
C3 C2 C1 120.1(4) . .
C25 C30 C29 121.3(4) . .
C25 C30 H30 119.3 . .
C29 C30 H30 119.3 . .
O2 C1 O1 121.0(3) . .
O2 C1 C2 121.4(4) . .
O1 C1 C2 117.6(4) . .
C5 C6 C7 120.8(4) . .
C5 C6 H6 119.6 . .
C7 C6 H6 119.6 . .
C2 C7 C6 120.6(4) . .
C2 C7 H7 119.7 . .
C6 C7 H7 119.7 . .
C4 C3 C2 120.9(4) . .
C4 C3 H0AA 119.6 . .
C2 C3 H0AA 119.6 . .
N2 C22 C21 120.7(4) . .
N2 C22 H22 119.6 . .
C21 C22 H22 119.6 . .
C25 C26 C27 120.7(4) . .
C25 C26 H26 119.6 . .
C27 C26 H26 119.6 . .
C28 C27 C26 121.8(4) . .
C28 C27 H27 119.1 . .
C26 C27 H27 119.1 . .
N4 C46 C45 122.5(4) . .
N4 C46 H46 118.8 . .
C45 C46 H46 118.8 . .
C21 C20 C19 119.8(4) . .
C21 C20 H20 120.1 . .
C19 C20 H20 120.1 . .
C43 C44 C45 120.1(4) . .
C43 C44 H44 120.0 . .
C45 C44 H44 120.0 . .
C20 C21 C22 120.2(4) . .
C20 C21 H21 119.9 . .
C22 C21 H21 119.9 . .
C46 C45 C44 118.5(4) . .
C46 C45 H45 120.8 . .
C44 C45 H45 120.8 . .

loop_
_geom_bond_atom_site_label_1
_geom_bond_atom_site_label_2
_geom_bond_distance
_geom_bond_site_symmetry_2
Co1 O5 1.975(2) .
Co1 O1 2.035(3) .
Co1 O7 2.050(3) 2_656
Co1 N4 2.084(3) 4_676
Co1 O8 2.349(2) 2_656
Co2 N2 2.081(3) 2_756
Co2 O1 2.082(2) .
Co2 O9 2.084(3) .
Co2 O3 2.096(3) 4_676
Co2 O4 2.157(3) 4_676
Co2 O8 2.191(2) 2_656
Co2 C24 2.467(4) 4_676
O8 C42 1.266(4) .
O8 Co2 2.191(2) 2_646
O8 Co1 2.349(2) 2_646
O1 C1 1.306(5) .
O7 C42 1.259(4) .
O7 Co1 2.050(3) 2_646
O4 C24 1.254(4) .
O4 Co2 2.157(3) 4_475
O3 C24 1.274(4) .
O3 Co2 2.096(3) 4_475
O5 C48 1.272(5) .
O9 H9A 0.8714 .
O9 H9B 0.8711 .
N3 C31 1.359(4) .
N3 C35 1.361(4) .
N1 C12 1.347(4) .
N1 C10 1.358(4) .
C34 C35 1.373(4) .
C34 C33 1.375(4) .
C34 H34 0.9300 .
O6 C48 1.241(5) .
N4 C47 1.326(4) .
N4 C46 1.330(5) .
N4 Co1 2.084(3) 4_475
N2 C22 1.326(5) .
N2 C23 1.330(4) .
N2 Co2 2.081(3) 2_746
O2 C1 1.228(5) .
C33 C32 1.400(4) .
C33 C36 1.465(4) .
C35 C43 1.486(5) .
C10 C9 1.389(4) .
C10 C13 1.491(5) .
C13 C18 1.384(4) .
C13 C14 1.404(5) .
C9 C8 1.379(5) .
C9 H9 0.9300 .
C16 C17 1.365(5) .
C16 C15 1.393(5) .
C16 C24 1.486(5) .
C31 C32 1.390(5) .
C31 C28 1.487(4) .
C8 C11 1.368(5) .
C8 C5 1.495(4) .
C11 C12 1.377(4) .
C11 H11 0.9300 .
C36 C37 1.398(5) .
C36 C41 1.409(4) .
C42 C39 1.475(4) .
C23 C19 1.380(4) .
C23 H23 0.9300 .
C41 C40 1.374(5) .
C41 H41 0.9300 .
C39 C40 1.382(5) .
C39 C38 1.391(5) .
C28 C27 1.370(5) .
C28 C29 1.379(5) .
C5 C6 1.383(5) .
C5 C4 1.383(5) .
C12 C19 1.481(5) .
C32 H32 0.9300 .
C24 Co2 2.467(4) 4_475
C25 C30 1.367(5) .
C25 C26 1.371(6) .
C25 C48 1.494(5) .
C40 H40 0.9300 .
C18 C17 1.392(5) .
C18 H18 0.9300 .
C17 H17 0.9300 .
C47 C43 1.385(5) .
C47 H47 0.9300 .
C37 C38 1.372(5) .
C37 H37 0.9300 .
C43 C44 1.379(5) .
C19 C20 1.390(5) .
C14 C15 1.362(5) .
C14 H14 0.9300 .
C4 C3 1.367(5) .
C4 H4 0.9300 .
C38 H38 0.9300 .
C29 C30 1.378(5) .
C29 H29 0.9300 .
C15 H15 0.9300 .
C2 C7 1.365(5) .
C2 C3 1.375(5) .
C2 C1 1.488(5) .
C30 H30 0.9300 .
C6 C7 1.388(5) .
C6 H6 0.9300 .
C7 H7 0.9300 .
C3 H0AA 0.9300 .
C22 C21 1.390(6) .
C22 H22 0.9300 .
C26 C27 1.390(5) .
C26 H26 0.9300 .
C27 H27 0.9300 .
C46 C45 1.376(7) .
C46 H46 0.9300 .
C20 C21 1.363(6) .
C20 H20 0.9300 .
C44 C45 1.384(6) .
C44 H44 0.9300 .
C21 H21 0.9300 .
C45 H45 0.9300 .

loop_
_geom_hbond_atom_site_label_D
_geom_hbond_atom_site_label_H
_geom_hbond_atom_site_label_A
_geom_hbond_distance_DH
_geom_hbond_distance_HA
_geom_hbond_distance_DA
_geom_hbond_angle_DHA
_geom_hbond_site_symmetry_A
O9 H9A O6 0.87 2.63 3.164(4) 120.4 1_655
O9 H9A O2 0.87 2.24 2.869(5) 128.7 .
O9 H9B O7 0.87 1.96 2.814(4) 168.0 2_756

loop_
_geom_torsion_atom_site_label_1
_geom_torsion_atom_site_label_2
_geom_torsion_atom_site_label_3
_geom_torsion_atom_site_label_4
_geom_torsion
_geom_torsion_site_symmetry_1
C35 C34 C33 C32 0.6(5) .
C35 C34 C33 C36 176.9(3) .
C31 N3 C35 C34 -2.5(5) .
C31 N3 C35 C43 176.2(3) .
C33 C34 C35 N3 1.6(5) .
C33 C34 C35 C43 -177.1(3) .
C12 N1 C10 C9 -3.3(5) .
C12 N1 C10 C13 177.0(3) .
N1 C10 C13 C18 -3.1(5) .
C9 C10 C13 C18 177.1(3) .
N1 C10 C13 C14 175.8(3) .
C9 C10 C13 C14 -3.9(5) .
N1 C10 C9 C8 2.7(5) .
C13 C10 C9 C8 -177.6(3) .
C35 N3 C31 C32 1.3(5) .
C35 N3 C31 C28 -178.6(3) .
C10 C9 C8 C11 -0.8(5) .
C10 C9 C8 C5 178.9(3) .
C9 C8 C11 C12 -0.4(5) .
C5 C8 C11 C12 179.8(3) .
C34 C33 C36 C37 164.1(3) .
C32 C33 C36 C37 -19.7(5) .
C34 C33 C36 C41 -17.9(5) .
C32 C33 C36 C41 158.3(3) .
Co1 O7 C42 O8 -0.9(4) 2_646
Co1 O7 C42 C39 178.2(3) 2_646
Co2 O8 C42 O7 92.2(4) 2_646
Co1 O8 C42 O7 0.8(3) 2_646
Co2 O8 C42 C39 -86.9(4) 2_646
Co1 O8 C42 C39 -178.3(3) 2_646
C22 N2 C23 C19 -0.6(6) .
Co2 N2 C23 C19 -175.4(3) 2_746
C37 C36 C41 C40 4.6(5) .
C33 C36 C41 C40 -173.5(3) .
O7 C42 C39 C40 166.3(3) .
O8 C42 C39 C40 -14.6(5) .
O7 C42 C39 C38 -17.7(5) .
O8 C42 C39 C38 161.3(3) .
N3 C31 C28 C27 -17.3(5) .
C32 C31 C28 C27 162.9(4) .
N3 C31 C28 C29 162.0(4) .
C32 C31 C28 C29 -17.8(5) .
C11 C8 C5 C6 -17.0(5) .
C9 C8 C5 C6 163.3(4) .
C11 C8 C5 C4 162.0(3) .
C9 C8 C5 C4 -17.7(5) .
C10 N1 C12 C11 2.1(5) .
C10 N1 C12 C19 -176.5(3) .
C8 C11 C12 N1 -0.2(5) .
C8 C11 C12 C19 178.3(3) .
N3 C31 C32 C33 0.8(5) .
C28 C31 C32 C33 -179.3(3) .
C34 C33 C32 C31 -1.7(5) .
C36 C33 C32 C31 -178.0(3) .
Co2 O4 C24 O3 1.0(3) 4_475
Co2 O4 C24 C16 179.9(3) 4_475
Co2 O3 C24 O4 -1.0(3) 4_475
Co2 O3 C24 C16 -179.9(3) 4_475
C17 C16 C24 O4 -1.3(5) .
C15 C16 C24 O4 -179.5(3) .
C17 C16 C24 O3 177.6(3) .
C15 C16 C24 O3 -0.6(5) .
C36 C41 C40 C39 -2.9(6) .
C38 C39 C40 C41 -0.8(5) .
C42 C39 C40 C41 175.2(3) .
C14 C13 C18 C17 -2.3(5) .
C10 C13 C18 C17 176.7(3) .
C15 C16 C17 C18 2.0(5) .
C24 C16 C17 C18 -176.2(3) .
C13 C18 C17 C16 0.2(6) .
C46 N4 C47 C43 -0.4(6) .
Co1 N4 C47 C43 178.3(3) 4_475
C41 C36 C37 C38 -2.6(5) .
C33 C36 C37 C38 175.4(3) .
N4 C47 C43 C44 1.8(6) .
N4 C47 C43 C35 178.0(3) .
N3 C35 C43 C44 -24.7(6) .
C34 C35 C43 C44 154.1(5) .
N3 C35 C43 C47 159.3(3) .
C34 C35 C43 C47 -21.9(5) .
N2 C23 C19 C20 0.2(6) .
N2 C23 C19 C12 176.8(3) .
N1 C12 C19 C23 -7.1(5) .
C11 C12 C19 C23 174.3(3) .
N1 C12 C19 C20 169.3(4) .
C11 C12 C19 C20 -9.3(6) .
C18 C13 C14 C15 2.3(5) .
C10 C13 C14 C15 -176.7(3) .
C6 C5 C4 C3 0.3(6) .
C8 C5 C4 C3 -178.7(3) .
C36 C37 C38 C39 -1.0(6) .
C40 C39 C38 C37 2.8(5) .
C42 C39 C38 C37 -173.2(3) .
C27 C28 C29 C30 -0.1(6) .
C31 C28 C29 C30 -179.4(4) .
C13 C14 C15 C16 -0.1(6) .
C17 C16 C15 C14 -2.0(5) .
C24 C16 C15 C14 176.2(3) .
Co1 O5 C48 O6 -12.1(5) .
Co1 O5 C48 C25 168.0(2) .
C30 C25 C48 O6 177.8(4) .
C26 C25 C48 O6 0.7(6) .
C30 C25 C48 O5 -2.3(5) .
C26 C25 C48 O5 -179.4(4) .
C26 C25 C30 C29 -0.5(6) .
C48 C25 C30 C29 -177.7(4) .
C28 C29 C30 C25 0.3(7) .
Co1 O1 C1 O2 143.8(4) .
Co2 O1 C1 O2 -21.4(6) .
Co1 O1 C1 C2 -38.0(5) .
Co2 O1 C1 C2 156.8(2) .
C7 C2 C1 O2 145.2(5) .
C3 C2 C1 O2 -34.7(6) .
C7 C2 C1 O1 -33.0(5) .
C3 C2 C1 O1 147.1(4) .
C4 C5 C6 C7 1.7(6) .
C8 C5 C6 C7 -179.2(3) .
C3 C2 C7 C6 -0.5(6) .
C1 C2 C7 C6 179.6(4) .
C5 C6 C7 C2 -1.7(6) .
C5 C4 C3 C2 -2.5(6) .
C7 C2 C3 C4 2.6(6) .
C1 C2 C3 C4 -177.5(4) .
C23 N2 C22 C21 2.0(7) .
Co2 N2 C22 C21 176.3(5) 2_746
C30 C25 C26 C27 0.7(7) .
C48 C25 C26 C27 177.9(4) .
C29 C28 C27 C26 0.3(7) .
C31 C28 C27 C26 179.6(5) .
C25 C26 C27 C28 -0.6(9) .
C47 N4 C46 C45 -1.6(9) .
Co1 N4 C46 C45 179.6(6) 4_475
C23 C19 C20 C21 -1.2(8) .
C12 C19 C20 C21 -177.7(5) .
C47 C43 C44 C45 -1.2(9) .
C35 C43 C44 C45 -177.3(6) .
C19 C20 C21 C22 2.7(10) .
N2 C22 C21 C20 -3.1(10) .
N4 C46 C45 C44 2.1(11) .
C43 C44 C45 C46 -0.7(11) .

loop_
_platon_squeeze_void_nr
_platon_squeeze_void_average_x
_platon_squeeze_void_average_y
_platon_squeeze_void_average_z
_platon_squeeze_void_volume
_platon_squeeze_void_count_electrons
1 -0.051 0.000 0.500 1178.6 96.4
2 -0.112 0.500 0.000 1178.5 98.1
